data_1561658
loop_
_publ_author_name
'Lei, Jiao'
'Li, Yong-Peng'
'Xue, Ying-Ying'
'Wang, Ying'
'Li, Shu-Ni'
'Jiang, Yu-Cheng'
'Hu, Man-Cheng'
'Zhai, Quan-Guo'

_publ_section_title
;
 Design of robust rod-packing [In(OH)(BDC)] frameworks and their high
 CO2/C2-hydrocarbons over CH4 separation performance
;
_journal_name_full 'Journal of Solid State Chemistry'
_journal_page_first 120936
_journal_paper_doi 10.1016/j.jssc.2019.120936
_journal_volume 279
_journal_year 2019
_chemical_formula_sum 'C24 H115 In3 O15'
_chemical_formula_weight 988.62
_space_group_IT_number 191
_space_group_name_Hall '-P 6 2'
_space_group_name_H-M_alt 'P 6/m m m'
_symmetry_cell_setting hexagonal
_symmetry_space_group_name_H-M 'P 6/m m m'
_atom_sites_solution_hydrogens geom
_atom_sites_solution_primary direct
_atom_sites_solution_secondary difmap
_cell_angle_alpha 90.00
_cell_angle_beta 90.00
_cell_angle_gamma 120.00
_cell_formula_units_Z 1
_cell_length_a 21.7949(7)
_cell_length_b 21.7949(7)
_cell_length_c 3.6034(2)
_cell_measurement_reflns_used 1574
_cell_measurement_temperature 293(2)
_cell_measurement_theta_max 71.7770
_cell_measurement_theta_min 4.0400
_cell_volume 1482.36(11)
_computing_cell_refinement 'Bruker FRAMBO'
_computing_data_collection 'Bruker FRAMBO'
_computing_data_reduction 'Bruker SAINT'
_computing_molecular_graphics 'Bruker SHELXTL'
_computing_publication_material 'Bruker SHELXTL'
_computing_structure_refinement 'SHELXL-97 (Sheldrick, 1997)'
_computing_structure_solution 'SHELXS-97 (Sheldrick, 1990)'
_diffrn_ambient_temperature 293(2)
_diffrn_detector 'CCD plate'
_diffrn_detector_area_resol_mean 8.1281
_diffrn_detector_type Eos
_diffrn_measured_fraction_theta_full 0.997
_diffrn_measured_fraction_theta_max 0.997
_diffrn_measurement_device_type 'Xcalibur, Eos, Gemini'
_diffrn_radiation_monochromator graphite
_diffrn_radiation_source 'fine-focus sealed tube'
_diffrn_radiation_type CuK\a
_diffrn_radiation_wavelength 1.54178
_diffrn_reflns_av_R_equivalents 0.0453
_diffrn_reflns_av_sigmaI/netI 0.0327
_diffrn_reflns_limit_h_max 23
_diffrn_reflns_limit_h_min -24
_diffrn_reflns_limit_k_max 17
_diffrn_reflns_limit_k_min -25
_diffrn_reflns_limit_l_max 4
_diffrn_reflns_limit_l_min -2
_diffrn_reflns_number 3132
_diffrn_reflns_theta_full 65.96
_diffrn_reflns_theta_max 65.96
_diffrn_reflns_theta_min 4.06
_exptl_absorpt_coefficient_mu 9.565
_exptl_absorpt_correction_T_max 0.5541
_exptl_absorpt_correction_T_min 0.2386
_exptl_absorpt_correction_type multi-scan
_exptl_absorpt_process_details sadabs
_exptl_crystal_colour colorless
_exptl_crystal_density_diffrn 1.107
_exptl_crystal_density_method 'not measured'
_exptl_crystal_description hexgonal
_exptl_crystal_F_000 526
_exptl_crystal_size_max 0.21
_exptl_crystal_size_mid 0.10
_exptl_crystal_size_min 0.07
_refine_diff_density_max 1.800
_refine_diff_density_min -0.805
_refine_diff_density_rms 0.115
_refine_ls_extinction_method none
_refine_ls_goodness_of_fit_ref 1.056
_refine_ls_hydrogen_treatment mixed
_refine_ls_matrix_type full
_refine_ls_number_parameters 38
_refine_ls_number_reflns 576
_refine_ls_number_restraints 0
_refine_ls_restrained_S_all 1.056
_refine_ls_R_factor_all 0.0396
_refine_ls_R_factor_gt 0.0388
_refine_ls_shift/su_max 0.001
_refine_ls_shift/su_mean 0.000
_refine_ls_structure_factor_coef Fsqd
_refine_ls_weighting_details 'calc w=1/[\s^2^(Fo^2^)+(0.0777P)^2^+1.3006P] where P=(Fo^2^+2Fc^2^)/3'
_refine_ls_weighting_scheme calc
_refine_ls_wR_factor_gt 0.1118
_refine_ls_wR_factor_ref 0.1126
_reflns_number_gt 563
_reflns_number_total 576
_reflns_threshold_expression >2sigma(I)
_cod_data_source_file JSSC-2019-279-120936.cif
_cod_data_source_block SNNU-120
_cod_depositor_comments
;
The following automatic conversions were performed:

data item '_symmetry_cell_setting' value 'Hexagonal' was changed to
'hexagonal' in accordance with the built-in table derived from the
CIF Core dictionary named 'cif_core.dic' version 2.4.5 last updated
on 2014-11-21.

Automatic conversion script
Id: cif_fix_values 8369 2020-08-20 11:38:08Z andrius 
;
_cod_original_sg_symbol_H-M P6/mmm
_cod_database_code 1561658

loop_
_symmetry_equiv_pos_as_xyz
'x, y, z'
'x-y, x, z'
'-y, x-y, z'
'-x, -y, z'
'-x+y, -x, z'
'y, -x+y, z'
'-y, -x, -z'
'x-y, -y, -z'
'x, x-y, -z'
'y, x, -z'
'-x+y, y, -z'
'-x, -x+y, -z'
'-x, -y, -z'
'-x+y, -x, -z'
'y, -x+y, -z'
'x, y, -z'
'x-y, x, -z'
'-y, x-y, -z'
'y, x, z'
'-x+y, y, z'
'-x, -x+y, z'
'-y, -x, z'
'x-y, -y, z'
'x, x-y, z'

loop_
_atom_site_label
_atom_site_type_symbol
_atom_site_fract_x
_atom_site_fract_y
_atom_site_fract_z
_atom_site_U_iso_or_equiv
_atom_site_adp_type
_atom_site_occupancy
_atom_site_symmetry_multiplicity
_atom_site_calc_flag
_atom_site_refinement_flags
_atom_site_disorder_assembly
_atom_site_disorder_group
In1 In 0.5000 0.5000 0.0000 0.0229(3) Uani 1 8 d S . .
O1 O 0.4763(4) 0.3968(3) 0.1918(18) 0.0500(16) Uani 0.50 1 d P . .
O2 O 0.5452(7) 0.5452(7) -0.5000 0.060(4) Uani 0.50 4 d SP . .
H2 H 0.5842 0.5842 -0.5000 0.073 Uiso 0.50 4 d SPR . .
C1 C 0.4745(7) 0.3705(6) 0.5000 0.038(3) Uani 0.50 2 d SP . .
C2 C 0.4697(7) 0.2993(6) 0.5000 0.040(3) Uani 0.50 2 d SP . .
C3 C 0.4691(6) 0.2668(5) 0.170(2) 0.051(2) Uani 0.50 1 d P . .
H3 H 0.4688 0.2887 -0.0609 0.061 Uiso 0.50 1 d PR . .

loop_
_atom_site_aniso_label
_atom_site_aniso_U_11
_atom_site_aniso_U_22
_atom_site_aniso_U_33
_atom_site_aniso_U_23
_atom_site_aniso_U_13
_atom_site_aniso_U_12
In1 0.0290(4) 0.0290(4) 0.0216(5) 0.000 0.000 0.0226(3)
O1 0.082(5) 0.040(3) 0.039(3) 0.004(3) -0.001(3) 0.039(3)
O2 0.063(6) 0.063(6) 0.050(8) 0.000 0.000 0.027(8)
C1 0.060(8) 0.035(6) 0.031(6) 0.000 0.000 0.031(6)
C2 0.065(8) 0.038(6) 0.032(6) 0.000 0.000 0.037(6)
C3 0.080(7) 0.049(5) 0.025(3) 0.005(4) -0.001(4) 0.034(5)

loop_
_atom_type_symbol
_atom_type_description
_atom_type_scat_dispersion_real
_atom_type_scat_dispersion_imag
_atom_type_scat_source
C C 0.0181 0.0091 'International Tables Vol C Tables 4.2.6.8 and 6.1.1.4'
H H 0.0000 0.0000 'International Tables Vol C Tables 4.2.6.8 and 6.1.1.4'
O O 0.0492 0.0322 'International Tables Vol C Tables 4.2.6.8 and 6.1.1.4'
In In 0.0822 5.0449 'International Tables Vol C Tables 4.2.6.8 and 6.1.1.4'

loop_
_geom_angle_atom_site_label_1
_geom_angle_atom_site_label_2
_geom_angle_atom_site_label_3
_geom_angle
_geom_angle_site_symmetry_1
_geom_angle_site_symmetry_3
O2 In1 O2 180.0(9) 13_664 1_556
O2 In1 O2 122.7(8) 13_664 13_665
O2 In1 O2 57.3(8) 1_556 13_665
O2 In1 O2 57.3(8) 13_664 .
O2 In1 O2 122.7(8) 1_556 .
O2 In1 O2 180.0(9) 13_665 .
O2 In1 O1 53.9(3) 13_664 10
O2 In1 O1 126.1(3) 1_556 10
O2 In1 O1 88.5(3) 13_665 10
O2 In1 O1 91.5(3) . 10
O2 In1 O1 88.5(3) 13_664 19
O2 In1 O1 91.5(3) 1_556 19
O2 In1 O1 53.9(3) 13_665 19
O2 In1 O1 126.1(3) . 19
O1 In1 O1 37.4(3) 10 19
O2 In1 O1 126.1(3) 13_664 4_665
O2 In1 O1 53.9(3) 1_556 4_665
O2 In1 O1 91.5(3) 13_665 4_665
O2 In1 O1 88.5(3) . 4_665
O1 In1 O1 91.7(4) 10 4_665
O1 In1 O1 79.9(4) 19 4_665
O2 In1 O1 53.9(3) 13_664 16
O2 In1 O1 126.1(3) 1_556 16
O2 In1 O1 88.5(3) 13_665 16
O2 In1 O1 91.5(3) . 16
O1 In1 O1 88.3(4) 10 16
O1 In1 O1 100.1(4) 19 16
O1 In1 O1 180.0 4_665 16
O2 In1 O1 91.5(3) 13_664 13_665
O2 In1 O1 88.5(3) 1_556 13_665
O2 In1 O1 126.1(3) 13_665 13_665
O2 In1 O1 53.9(3) . 13_665
O1 In1 O1 79.9(4) 10 13_665
O1 In1 O1 91.7(4) 19 13_665
O1 In1 O1 37.4(3) 4_665 13_665
O1 In1 O1 142.6(3) 16 13_665
O2 In1 O1 88.5(3) 13_664 .
O2 In1 O1 91.5(3) 1_556 .
O2 In1 O1 53.9(3) 13_665 .
O2 In1 O1 126.1(3) . .
O1 In1 O1 100.1(4) 10 .
O1 In1 O1 88.3(4) 19 .
O1 In1 O1 142.6(3) 4_665 .
O1 In1 O1 37.4(3) 16 .
O1 In1 O1 180.0 13_665 .
O2 In1 O1 126.1(3) 13_664 22_665
O2 In1 O1 53.9(3) 1_556 22_665
O2 In1 O1 91.5(3) 13_665 22_665
O2 In1 O1 88.5(3) . 22_665
O1 In1 O1 180.0(4) 10 22_665
O1 In1 O1 142.6(3) 19 22_665
O1 In1 O1 88.3(4) 4_665 22_665
O1 In1 O1 91.7(4) 16 22_665
O1 In1 O1 100.1(4) 13_665 22_665
O1 In1 O1 79.9(4) . 22_665
O2 In1 O1 91.5(3) 13_664 7_665
O2 In1 O1 88.5(3) 1_556 7_665
O2 In1 O1 126.1(3) 13_665 7_665
O2 In1 O1 53.9(3) . 7_665
O1 In1 O1 142.6(3) 10 7_665
O1 In1 O1 180.0(4) 19 7_665
O1 In1 O1 100.1(4) 4_665 7_665
O1 In1 O1 79.9(4) 16 7_665
O1 In1 O1 88.3(4) 13_665 7_665
O1 In1 O1 91.7(4) . 7_665
O1 In1 O1 37.4(3) 22_665 7_665
C1 O1 O1 153.4(5) . 16
C1 O1 In1 134.9(6) . .
O1 O1 In1 71.28(17) 16 .
In1 O2 In1 122.7(8) 1_554 .
In1 O2 H2 118.6 1_554 .
In1 O2 H2 118.6 . .
O1 C1 O1 126.8(11) 16_556 .
O1 C1 C2 116.6(5) 16_556 .
O1 C1 C2 116.6(5) . .
C3 C2 C3 119.0(11) . 16_556
C3 C2 C1 120.5(6) . .
C3 C2 C1 120.5(6) 16_556 .
C3 C3 C2 149.5(6) 16 .
C3 C3 C3 90.000(2) 16 24
C2 C3 C3 120.5(6) . 24
C3 C3 C3 49.0(6) 16 9
C2 C3 C3 161.5(10) . 9
C3 C3 C3 41.0(6) 24 9
C3 C3 H3 30.0 16 .
C2 C3 H3 119.5 . .
C3 C3 H3 120.0 24 .
C3 C3 H3 79.0 9 .

loop_
_geom_bond_atom_site_label_1
_geom_bond_atom_site_label_2
_geom_bond_distance
_geom_bond_site_symmetry_2
In1 O2 2.053(8) 13_664
In1 O2 2.053(8) 1_556
In1 O2 2.053(8) 13_665
In1 O2 2.053(8) .
In1 O1 2.154(6) 10
In1 O1 2.154(6) 19
In1 O1 2.154(6) 4_665
In1 O1 2.154(6) 16
In1 O1 2.154(6) 13_665
In1 O1 2.154(6) .
In1 O1 2.154(6) 22_665
In1 O1 2.154(6) 7_665
O1 C1 1.242(8) .
O1 O1 1.383(13) 16
O2 In1 2.053(8) 1_554
O2 H2 0.8500 .
C1 O1 1.242(8) 16_556
C1 C2 1.501(15) .
C2 C3 1.381(11) .
C2 C3 1.381(11) 16_556
C3 C3 1.224(17) 16
C3 C3 1.407(18) 24
C3 C3 1.865(18) 9
C3 H3 0.9600 .

loop_
_geom_torsion_atom_site_label_1
_geom_torsion_atom_site_label_2
_geom_torsion_atom_site_label_3
_geom_torsion_atom_site_label_4
_geom_torsion
_geom_torsion_site_symmetry_1
_geom_torsion_site_symmetry_2
_geom_torsion_site_symmetry_3
_geom_torsion_site_symmetry_4
O2 In1 O1 C1 -165.2(12) 13_664 . . .
O2 In1 O1 C1 14.8(12) 1_556 . . .
O2 In1 O1 C1 -31.7(11) 13_665 . . .
O2 In1 O1 C1 148.3(11) . . . .
O1 In1 O1 C1 -112.4(12) 10 . . .
O1 In1 O1 C1 -76.7(12) 19 . . .
O1 In1 O1 C1 -5.9(11) 4_665 . . .
O1 In1 O1 C1 174.1(11) 16 . . .
O1 In1 O1 C1 116(100) 13_665 . . .
O1 In1 O1 C1 67.6(12) 22_665 . . .
O1 In1 O1 C1 103.3(12) 7_665 . . .
O2 In1 O1 O1 20.6(3) 13_664 . . 16
O2 In1 O1 O1 -159.4(3) 1_556 . . 16
O2 In1 O1 O1 154.1(4) 13_665 . . 16
O2 In1 O1 O1 -25.9(4) . . . 16
O1 In1 O1 O1 73.51(18) 10 . . 16
O1 In1 O1 O1 109.2(2) 19 . . 16
O1 In1 O1 O1 180.0 4_665 . . 16
O1 In1 O1 O1 -59(100) 13_665 . . 16
O1 In1 O1 O1 -106.49(18) 22_665 . . 16
O1 In1 O1 O1 -70.8(2) 7_665 . . 16
O2 In1 O2 In1 0.0 13_664 . . 1_554
O2 In1 O2 In1 180.0 1_556 . . 1_554
O2 In1 O2 In1 116.87(15) 13_665 . . 1_554
O1 In1 O2 In1 -44.1(2) 10 . . 1_554
O1 In1 O2 In1 -59.5(3) 19 . . 1_554
O1 In1 O2 In1 -135.9(2) 4_665 . . 1_554
O1 In1 O2 In1 44.1(2) 16 . . 1_554
O1 In1 O2 In1 -120.5(3) 13_665 . . 1_554
O1 In1 O2 In1 59.5(3) . . . 1_554
O1 In1 O2 In1 135.9(2) 22_665 . . 1_554
O1 In1 O2 In1 120.5(3) 7_665 . . 1_554
O1 O1 C1 O1 180.000(12) 16 . . 16_556
In1 O1 C1 O1 12(2) . . . 16_556
O1 O1 C1 C2 0(2) 16 . . .
In1 O1 C1 C2 -167.7(8) . . . .
O1 C1 C2 C3 -178.5(12) 16_556 . . .
O1 C1 C2 C3 2(2) . . . .
O1 C1 C2 C3 -2(2) 16_556 . . 16_556
O1 C1 C2 C3 178.5(12) . . . 16_556
C3 C2 C3 C3 180.000(10) 16_556 . . 16
C1 C2 C3 C3 -3(2) . . . 16
C3 C2 C3 C3 -1.1(17) 16_556 . . 24
C1 C2 C3 C3 175.9(9) . . . 24
C3 C2 C3 C3 -2(4) 16_556 . . 9
C1 C2 C3 C3 174.8(15) . . . 9
